data_2008310
loop_
_publ_author_name
'Doriguetto, Ant\^onio C.'
'Santos, C\'atia A.'
'Raslan, D\'elio S.'
'Fernandes, Nelson G.'

_publ_section_title
;
 2-(<i>N</i>,<i>N</i>-Dimethylamino)-6-hydroxy-1,4-naphthoquinone
;
_journal_issue 4
_journal_name_full 'Acta Crystallographica Section C'
_journal_page_first 639
_journal_page_last 642
_journal_paper_doi 10.1107/S0108270198013213
_journal_volume 55
_journal_year 1999
_chemical_formula_moiety 'C12 H11 N O3'
_chemical_formula_sum 'C12 H11 N O3'
_chemical_formula_weight 217.22
_chemical_name_systematic
;
2-N,N-dimethylamino-6-hydroxy-1,4-naphthoquinone
;
_space_group_IT_number 14
_symmetry_cell_setting monoclinic
_symmetry_space_group_name_Hall '-P 2ybc'
_symmetry_space_group_name_H-M 'P 1 21/c 1'
_cell_angle_alpha 90
_cell_angle_beta 112.104(3)
_cell_angle_gamma 90
_cell_formula_units_Z 8
_cell_length_a 13.6570(10)
_cell_length_b 14.4640(10)
_cell_length_c 11.0140(10)
_cell_measurement_reflns_used 25
_cell_measurement_temperature 293(2)
_cell_measurement_theta_max 12.45
_cell_measurement_theta_min 12.15
_cell_volume 2015.7(3)
_computing_cell_refinement XSCANS
_computing_data_collection 'XSCANS (Siemens, 1991)'
_computing_data_reduction XSCANS
_computing_molecular_graphics 'ORTEPIII (Burnett & Johnson, 1996) and SHELXTL/PC'
_computing_publication_material 'PLATON (Spek, 1990)'
_computing_structure_refinement 'SHELXL-93 (Sheldrick, 1993)'
_computing_structure_solution 'XS, SHELXTL-PC, (Sheldrick, 1990)'
_diffrn_ambient_temperature 298(2)
_diffrn_measurement_device_type 'Siemens P4 diffractometer'
_diffrn_measurement_method \q-2\q
_diffrn_radiation_monochromator Graphite
_diffrn_radiation_source 'fine_focus sealed tube'
_diffrn_radiation_type 'Mo K\a'
_diffrn_radiation_wavelength 0.71073
_diffrn_reflns_av_R_equivalents 0.0172
_diffrn_reflns_av_sigmaI/netI 0.0311
_diffrn_reflns_limit_h_max 15
_diffrn_reflns_limit_h_min -16
_diffrn_reflns_limit_k_max 1
_diffrn_reflns_limit_k_min -17
_diffrn_reflns_limit_l_max 13
_diffrn_reflns_limit_l_min -1
_diffrn_reflns_number 4496
_diffrn_reflns_reduction_process
;
 ?
;
_diffrn_reflns_theta_max 25.00
_diffrn_reflns_theta_min 1.61
_diffrn_standards_decay_% <1
_diffrn_standards_interval_count 397
_diffrn_standards_number 3
_exptl_absorpt_coefficient_mu 0.104
_exptl_absorpt_correction_type none
_exptl_crystal_colour 'Dark red'
_exptl_crystal_density_diffrn 1.431
_exptl_crystal_density_meas ?
_exptl_crystal_density_method 'Not Measured'
_exptl_crystal_description prismatic
_exptl_crystal_F_000 912
_exptl_crystal_size_max 0.40
_exptl_crystal_size_mid 0.35
_exptl_crystal_size_min 0.30
_refine_diff_density_max 0.321
_refine_diff_density_min -0.171
_refine_ls_extinction_coef 0.0066(5)
_refine_ls_extinction_method 'SHELXL93 (Sheldrick, 193)'
_refine_ls_goodness_of_fit_all 0.919
_refine_ls_goodness_of_fit_obs 1.016
_refine_ls_hydrogen_treatment constr
_refine_ls_matrix_type full
_refine_ls_number_constraints 10
_refine_ls_number_parameters 305
_refine_ls_number_reflns 3112
_refine_ls_number_restraints 0
_refine_ls_restrained_S_all 1.390
_refine_ls_restrained_S_obs 1.016
_refine_ls_R_factor_all 0.0949
_refine_ls_R_factor_gt 0.0540
_refine_ls_shift/su_max 0.000
_refine_ls_shift/su_mean 0.000
_refine_ls_structure_factor_coef Fsqd
_refine_ls_weighting_details 'w = 1/[\s^2^(Fo^2^)+(0.0010P)^2^+3.4000P] where P=(Fo^2^+2Fc^2^)/3'
_refine_ls_weighting_scheme calc
_refine_ls_wR_factor_all 0.1534
_refine_ls_wR_factor_ref 0.0958
_reflns_number_gt 2234
_reflns_number_total 3548
_reflns_threshold_expression 'I > 2\s(I)'
_cod_data_source_file bk1411.cif
_cod_data_source_block antq
_cod_depositor_comments
;
The following automatic conversions were performed:
'_symmetry_cell_setting' value 'Monoclinic' changed to 'monoclinic'
according to '/home/saulius/struct/CIF-dictionaries/cif_core.dic'
dictionary named 'cif_core.dic' version 2.4.1 from 2010-06-29.

Automatic conversion script
Id: cif_fix_enum 1527 2010-12-29 10:47:43Z saulius 

The following automatic conversions were performed:

'_exptl_crystal_density_meas' value 'Not Measured' was changed to '?'
- the value is perceived as not measured.

Automatic conversion script
Id: cif_fix_values 3008 2015-01-20 13:52:24Z robertas 

The following automatic conversions were performed:

'_refine_ls_weighting_scheme' value 'calc w =
1/[\s^2^(Fo^2^)+(0.0010P)^2^+3.4000P] where P=(Fo^2^+2Fc^2^)/3' was
changed to 'calc'. New tag '_refine_ls_weighting_details' was
created. The value of the new tag was set to 'w =
1/[\s^2^(Fo^2^)+(0.0010P)^2^+3.4000P] where P=(Fo^2^+2Fc^2^)/3'.

Automatic conversion script
Id: cif_fix_values 3143 2015-03-26 13:38:13Z robertas 
;
_cod_original_cell_volume 2015.8(3)
_cod_original_sg_symbol_H-M 'P 21/c'
_cod_database_code 2008310
_cod_database_fobs_code 2008310

loop_
_symmetry_equiv_pos_as_xyz
x,y,z
-x,1/2+y,1/2-z
-x,-y,-z
x,1/2-y,1/2+z

loop_
_atom_site_aniso_label
_atom_site_aniso_U_11
_atom_site_aniso_U_22
_atom_site_aniso_U_33
_atom_site_aniso_U_12
_atom_site_aniso_U_13
_atom_site_aniso_U_23
O1 0.100(2) 0.0490(14) 0.084(2) -0.0006(13) 0.069(2) 0.0103(13)
O2 0.0695(15) 0.0327(11) 0.071(2) -0.0044(11) 0.0462(13) 0.0068(11)
O3 0.080(2) 0.0381(13) 0.078(2) 0.0026(12) 0.0567(15) -0.0025(12)
N1 0.054(2) 0.045(2) 0.071(2) 0.0017(13) 0.040(2) -0.0001(14)
C1 0.047(2) 0.038(2) 0.055(2) -0.0073(14) 0.029(2) 0.0004(15)
C2 0.041(2) 0.040(2) 0.047(2) 0.0003(14) 0.0229(15) -0.0032(14)
C3 0.052(2) 0.029(2) 0.052(2) 0.0031(14) 0.026(2) 0.0015(14)
C4 0.042(2) 0.034(2) 0.045(2) -0.0037(13) 0.0196(15) -0.0007(14)
C5 0.048(2) 0.034(2) 0.046(2) -0.0038(14) 0.026(2) 0.0017(14)
C6 0.050(2) 0.037(2) 0.050(2) -0.0027(15) 0.029(2) -0.0040(14)
C7 0.059(2) 0.031(2) 0.062(2) -0.0013(15) 0.034(2) -0.0004(15)
C8 0.060(2) 0.032(2) 0.061(2) -0.0055(15) 0.036(2) 0.0038(15)
C9 0.043(2) 0.032(2) 0.046(2) -0.0034(13) 0.0234(15) 0.0004(13)
C10 0.038(2) 0.030(2) 0.040(2) -0.0019(13) 0.0180(14) 0.0002(13)
C11 0.063(2) 0.078(3) 0.104(3) -0.006(2) 0.058(2) 0.001(2)
C12 0.086(3) 0.051(2) 0.096(3) 0.016(2) 0.059(2) -0.001(2)
O4 0.142(3) 0.046(2) 0.163(3) 0.000(2) 0.129(3) 0.012(2)
O5 0.0668(15) 0.0331(12) 0.081(2) -0.0031(11) 0.0471(14) 0.0064(11)
O6 0.080(2) 0.0386(13) 0.090(2) -0.0004(12) 0.062(2) -0.0048(13)
N2 0.059(2) 0.046(2) 0.062(2) -0.0002(13) 0.0380(15) -0.0044(13)
C13 0.053(2) 0.037(2) 0.062(2) -0.0034(15) 0.034(2) 0.003(2)
C14 0.042(2) 0.040(2) 0.045(2) 0.0001(14) 0.0206(15) -0.0006(14)
C15 0.048(2) 0.030(2) 0.052(2) 0.0021(14) 0.025(2) -0.0022(14)
C16 0.042(2) 0.033(2) 0.046(2) -0.0019(13) 0.0183(15) 0.0060(13)
C17 0.049(2) 0.034(2) 0.053(2) -0.0050(14) 0.031(2) 0.0017(14)
C18 0.049(2) 0.036(2) 0.054(2) -0.0003(14) 0.029(2) -0.0026(14)
C19 0.060(2) 0.028(2) 0.067(2) -0.0027(15) 0.034(2) -0.0024(15)
C20 0.054(2) 0.032(2) 0.065(2) -0.0053(15) 0.036(2) 0.003(2)
C21 0.043(2) 0.031(2) 0.048(2) -0.0020(13) 0.0236(15) 0.0023(13)
C22 0.039(2) 0.031(2) 0.042(2) -0.0029(13) 0.0171(14) 0.0027(13)
C23 0.110(3) 0.074(3) 0.119(4) -0.008(2) 0.092(3) -0.005(3)
C24 0.092(3) 0.047(2) 0.099(3) 0.006(2) 0.064(3) -0.012(2)

loop_
_atom_site_label
_atom_site_fract_x
_atom_site_fract_y
_atom_site_fract_z
_atom_site_U_iso_or_equiv
_atom_site_thermal_displace_type
_atom_site_occupancy
O1 -0.2003(2) 0.3997(2) 0.5659(2) 0.0676(11) Uani 1.000
O2 -0.0656(2) 0.62903(13) 0.2833(2) 0.0520(9) Uani 1.000
O3 0.0345(2) 0.3134(2) 0.1812(2) 0.0575(10) Uani 1.000
N1 -0.2746(2) 0.5801(2) 0.5360(3) 0.0518(12) Uani 1.000
C1 -0.1843(2) 0.4481(2) 0.4843(3) 0.0438(12) Uani 1.000
C2 -0.2127(2) 0.5498(2) 0.4734(3) 0.0408(12) Uani 1.000
C3 -0.1661(2) 0.6074(2) 0.4120(3) 0.0425(12) Uani 1.000
C4 -0.1038(2) 0.5750(2) 0.3418(3) 0.0394(12) Uani 1.000
C5 -0.0332(2) 0.4390(2) 0.2615(3) 0.0402(12) Uani 1.000
C6 -0.0200(2) 0.3439(2) 0.2540(3) 0.0427(12) Uani 1.000
C7 -0.0626(2) 0.2839(2) 0.3192(3) 0.0474(12) Uani 1.000
C8 -0.1163(2) 0.3181(2) 0.3927(3) 0.0471(12) Uani 1.000
C9 -0.1302(2) 0.4131(2) 0.4013(3) 0.0384(12) Uani 1.000
C10 -0.0888(2) 0.4735(2) 0.3338(3) 0.0350(12) Uani 1.000
C11 -0.3586(3) 0.5245(3) 0.5537(4) 0.0739(16) Uani 1.000
C12 -0.2855(3) 0.6797(2) 0.5498(4) 0.0704(16) Uani 1.000
O4 -0.2622(2) 0.1734(2) 0.4820(3) 0.0961(16) Uani 1.000
O5 -0.4471(2) -0.06609(14) 0.6970(2) 0.0547(9) Uani 1.000
O6 -0.5484(2) 0.2478(2) 0.8046(2) 0.0608(10) Uani 1.000
N2 -0.2297(2) -0.0133(2) 0.4557(3) 0.0512(12) Uani 1.000
C13 -0.2998(2) 0.1192(2) 0.5354(3) 0.0471(12) Uani 1.000
C14 -0.2880(2) 0.0166(2) 0.5231(3) 0.0411(12) Uani 1.000
C15 -0.3386(2) -0.0421(2) 0.5791(3) 0.0415(12) Uani 1.000
C16 -0.4011(2) -0.0109(2) 0.6484(3) 0.0398(12) Uani 1.000
C17 -0.4740(2) 0.1238(2) 0.7307(3) 0.0419(12) Uani 1.000
C18 -0.4846(2) 0.2182(2) 0.7432(3) 0.0435(12) Uani 1.000
C19 -0.4317(3) 0.2797(2) 0.6920(3) 0.0487(12) Uani 1.000
C20 -0.3710(2) 0.2465(2) 0.6269(3) 0.0464(12) Uani 1.000
C21 -0.3614(2) 0.1518(2) 0.6113(3) 0.0388(12) Uani 1.000
C22 -0.4124(2) 0.0904(2) 0.6646(3) 0.0368(12) Uani 1.000
C23 -0.1655(3) 0.0445(3) 0.4024(4) 0.0867(19) Uani 1.000
C24 -0.2168(3) -0.1134(2) 0.4444(4) 0.0711(16) Uani 1.000
H3A -0.1753(4) 0.674(2) 0.4173(3) 0.048(3) Uiso 1.000
H3B 0.046(3) 0.249(3) 0.194(3) 0.099(10) Uiso 1.000
H5A -0.0026(9) 0.4809(13) 0.2167(14) 0.048(3) Uiso 1.000
H7A -0.0542(4) 0.217(2) 0.3123(4) 0.048(3) Uiso 1.000
H8A -0.1428(9) 0.2773(13) 0.4389(15) 0.048(3) Uiso 1.000
H11A -0.3464(3) 0.4602(3) 0.5431(4) 0.226(9) Uiso 1.000
H11B -0.3587(3) 0.5346(3) 0.6398(4) 0.226(9) Uiso 1.000
H11C -0.4257(3) 0.5425(3) 0.4893(4) 0.226(9) Uiso 1.000
H12A -0.2280(3) 0.7111(2) 0.5375(4) 0.226(9) Uiso 1.000
H12B -0.3512(3) 0.7006(2) 0.4853(4) 0.226(9) Uiso 1.000
H12C -0.2842(3) 0.6928(2) 0.6358(4) 0.226(9) Uiso 1.000
H6A -0.547(2) 0.313(3) 0.809(3) 0.099(10) Uiso 1.000
H15A -0.3308(3) -0.109(2) 0.5702(4) 0.048(3) Uiso 1.000
H17A -0.5097(11) 0.0811(13) 0.7674(12) 0.048(3) Uiso 1.000
H19A -0.4372(3) 0.347(2) 0.7035(5) 0.048(3) Uiso 1.000
H20A -0.3338(11) 0.2902(13) 0.5888(11) 0.048(3) Uiso 1.000
H23A -0.1780(3) 0.1087(3) 0.4134(4) 0.226(9) Uiso 1.000
H23B -0.0921(3) 0.0307(3) 0.4488(4) 0.226(9) Uiso 1.000
H23C -0.1846(3) 0.0313(3) 0.3110(4) 0.226(9) Uiso 1.000
H24A -0.2609(3) -0.1459(2) 0.4804(4) 0.226(9) Uiso 1.000
H24B -0.2369(3) -0.1295(2) 0.3537(4) 0.226(9) Uiso 1.000
H24C -0.1443(3) -0.1301(2) 0.4915(4) 0.226(9) Uiso 1.000

loop_
_atom_type_symbol
_atom_type_description
_atom_type_scat_dispersion_real
_atom_type_scat_dispersion_imag
_atom_type_scat_source
O O 0.0106 0.0060 'International Tables Vol C Tables 4.2.6.8 and 6.1.1.4'
N N 0.0061 0.0033 'International Tables Vol C Tables 4.2.6.8 and 6.1.1.4'
H H 0.0000 0.0000 'International Tables Vol C Tables 4.2.6.8 and 6.1.1.4'
C C 0.0033 0.0016 'International Tables Vol C Tables 4.2.6.8 and 6.1.1.4'

loop_
_geom_angle_atom_site_label_1
_geom_angle_atom_site_label_2
_geom_angle_atom_site_label_3
_geom_angle
_geom_angle_publ_flag
C6 O3 H3B 109(2) no
C18 O6 H6A 109.6(19) no
C11 N1 C12 114.2(3) yes
C2 N1 C11 124.0(3) yes
C2 N1 C12 118.8(3) ?
C23 N2 C24 114.5(3) yes
C14 N2 C24 118.5(3) ?
C14 N2 C23 126.6(3) yes
O1 C1 C9 122.2(3) no
C2 C1 C9 117.4(3) no
O1 C1 C2 120.2(3) ?
N1 C2 C3 123.4(3) no
N1 C2 C1 117.8(3) yes
C1 C2 C3 118.5(3) no
C2 C3 C4 123.3(3) no
C3 C4 C10 118.6(3) no
O2 C4 C3 121.7(3) yes
O2 C4 C10 119.6(3) no
C6 C5 C10 120.1(3) no
O3 C6 C5 117.9(3) yes
O3 C6 C7 122.2(3) no
C5 C6 C7 119.9(3) no
C6 C7 C8 120.1(3) no
C7 C8 C9 120.8(3) no
C8 C9 C10 119.1(3) no
C1 C9 C10 121.1(3) no
C1 C9 C8 119.7(3) no
C4 C10 C5 120.5(3) no
C5 C10 C9 120.0(3) no
C4 C10 C9 119.5(3) no
C4 C3 H3A 118.2(5) no
C2 C3 H3A 118.4(5) no
C10 C5 H5A 120.1(10) no
C6 C5 H5A 119.8(10) no
C6 C7 H7A 119.6(5) no
C8 C7 H7A 120.3(5) no
C7 C8 H8A 119.7(11) no
C9 C8 H8A 119.6(11) no
N1 C11 H11B 109.8(5) no
N1 C11 H11C 109.2(4) no
H11A C11 H11B 109.4(5) no
H11A C11 H11C 109.5(5) no
H11B C11 H11C 109.4(6) no
N1 C11 H11A 109.5(5) no
N1 C12 H12C 109.4(4) no
H12B C12 H12C 109.5(5) no
H12A C12 H12B 109.5(5) no
H12A C12 H12C 109.5(5) no
N1 C12 H12B 109.7(4) no
N1 C12 H12A 109.3(4) no
O4 C13 C21 120.6(3) ?
C14 C13 C21 118.1(3) no
O4 C13 C14 121.2(3) no
N2 C14 C13 118.1(3) no
C13 C14 C15 118.6(3) no
N2 C14 C15 123.3(3) yes
C14 C15 C16 123.4(3) no
O5 C16 C22 118.9(3) yes
C15 C16 C22 119.2(3) no
O5 C16 C15 121.9(3) no
C18 C17 C22 120.1(3) no
O6 C18 C17 118.1(3) no
C17 C18 C19 120.0(3) no
O6 C18 C19 121.9(3) yes
C18 C19 C20 119.7(3) no
C19 C20 C21 120.8(3) no
C13 C21 C22 121.4(3) no
C20 C21 C22 119.4(3) no
C13 C21 C20 119.1(3) no
C16 C22 C21 119.2(3) no
C17 C22 C21 119.9(3) no
C16 C22 C17 121.0(3) no
C14 C15 H15A 118.1(5) no
C16 C15 H15A 118.5(5) no
C18 C17 H17A 120.1(11) no
C22 C17 H17A 119.9(11) no
C18 C19 H19A 120.1(5) no
C20 C19 H19A 120.1(5) no
C19 C20 H20A 120.1(10) no
C21 C20 H20A 119.0(10) no
N2 C23 H23A 109.6(5) no
N2 C23 H23B 109.1(4) no
N2 C23 H23C 109.6(5) no
H23A C23 H23B 109.5(6) no
H23A C23 H23C 109.5(5) no
H23B C23 H23C 109.6(6) no
N2 C24 H24A 109.5(4) no
N2 C24 H24B 109.3(4) no
N2 C24 H24C 109.5(4) no
H24A C24 H24B 109.5(5) no
H24A C24 H24C 109.5(5) no
H24B C24 H24C 109.5(5) no

loop_
_geom_bond_atom_site_label_1
_geom_bond_atom_site_label_2
_geom_bond_site_symmetry_1
_geom_bond_site_symmetry_2
_geom_bond_distance
_geom_bond_publ_flag
O1 C1 . . 1.222(4) yes
O2 C4 . . 1.245(4) yes
O3 C6 . . 1.357(4) yes
O3 H3B . . 0.95(4) no
O4 C13 . . 1.205(4) yes
O5 C16 . . 1.254(4) yes
O6 C18 . . 1.358(4) yes
O6 H6A . . 0.94(4) ?
N1 C11 . . 1.473(5) ?
N1 C12 . . 1.462(4) ?
N1 C2 . . 1.349(4) yes
N2 C24 . . 1.469(4) ?
N2 C14 . . 1.348(4) yes
N2 C23 . . 1.483(5) ?
C1 C2 . . 1.514(4) yes
C1 C9 . . 1.465(4) yes
C2 C3 . . 1.371(4) yes
C3 C4 . . 1.427(4) yes
C4 C10 . . 1.490(4) yes
C5 C10 . . 1.384(4) no
C5 C6 . . 1.394(4) no
C6 C7 . . 1.386(4) no
C7 C8 . . 1.373(4) no
C8 C9 . . 1.395(4) no
C9 C10 . . 1.397(4) yes
C3 H3A . . 0.98(3) no
C5 H5A . . 0.970(16) no
C7 H7A . . 0.98(3) no
C8 H8A . . 0.936(17) no
C11 H11B . . 0.960(6) no
C11 H11A . . 0.960(6) no
C11 H11C . . 0.960(6) no
C12 H12C . . 0.960(6) no
C12 H12B . . 0.960(6) no
C12 H12A . . 0.960(6) no
C13 C14 . . 1.504(4) yes
C13 C21 . . 1.469(4) yes
C14 C15 . . 1.378(4) yes
C15 C16 . . 1.416(4) yes
C16 C22 . . 1.491(4) yes
C17 C22 . . 1.390(4) no
C17 C18 . . 1.385(4) no
C18 C19 . . 1.392(5) no
C19 C20 . . 1.371(5) no
C20 C21 . . 1.393(4) no
C21 C22 . . 1.388(4) yes
C15 H15A . . 0.98(3) no
C17 H17A . . 0.965(17) no
C19 H19A . . 0.99(3) no
C20 H20A . . 0.997(17) no
C23 H23A . . 0.960(6) no
C23 H23B . . 0.959(6) no
C23 H23C . . 0.959(6) no
C24 H24A . . 0.959(6) no
C24 H24B . . 0.960(6) no
C24 H24C . . 0.960(6) no

loop_
_geom_contact_atom_site_label_1
_geom_contact_atom_site_label_2
_geom_contact_distance
_geom_contact_site_symmetry_2
_geom_contact_publ_flag
O1 N1 2.774(4) . no
O1 C11 2.781(5) . no
O2 C7 3.293(4) 2_555 no
O2 O3 2.706(3) 2_555 no
O2 C6 3.399(4) 2_555 no
O3 O2 2.706(3) 2_545 no
O4 N2 2.769(4) . no
O4 C23 2.619(5) . no
O4 C8 3.285(4) . no
O4 C19 3.234(4) 4_554 no
O5 C19 3.276(4) 2_446 no
O5 O6 2.693(4) 2_446 no
O5 C18 3.391(4) 2_446 no
O6 C12 3.380(5) 2_446 no
O6 O5 2.693(4) 2_456 no
O1 H20A 2.498(17) . no
O1 H23C 2.810(5) 4_555 no
O1 H8A 2.556(17) . no
O1 H11A 2.105(5) . no
O2 H5A 2.519(18) . no
O2 H3B 1.76(4) 2_555 no
O2 H7A 2.589(15) 2_555 no
O4 H23A 1.850(5) . no
O4 H8A 2.393(16) . no
O4 H20A 2.462(17) . no
O5 H19A 2.565(15) 2_446 no
O5 H6A 1.75(4) 2_446 no
O5 H17A 2.523(18) . no
O6 H12C 2.724(5) 2_446 no
N1 O1 2.774(4) . no
N2 O4 2.769(4) . no
C2 C5 3.529(4) 3_566 no
C2 C16 3.580(4) 4_554 no
C4 C15 3.450(4) 4_554 no
C4 C9 3.383(4) 3_566 no
C5 C14 3.541(4) 4_554 no
C5 C2 3.529(4) 3_566 no
C6 O2 3.399(4) 2_545 no
C7 O2 3.293(4) 2_545 no
C8 O4 3.285(4) . no
C9 C4 3.383(4) 3_566 no
C10 C14 3.482(4) 4_554 no
C11 O1 2.781(5) . no
C12 C24 3.465(5) 1_565 no
C12 O6 3.380(5) 2_456 no
C14 C5 3.541(4) 4_555 no
C14 C10 3.482(4) 4_555 no
C15 C4 3.450(4) 4_555 no
C15 C16 3.578(4) 3_456 no
C15 C22 3.520(4) 3_456 no
C16 C2 3.580(4) 4_555 no
C16 C16 3.382(4) 3_456 no
C16 C15 3.578(4) 3_456 no
C18 O5 3.391(4) 2_456 no
C19 O5 3.276(4) 2_456 no
C19 O4 3.234(4) 4_555 no
C22 C15 3.520(4) 3_456 no
C23 O4 2.619(5) . no
C24 C12 3.465(5) 1_545 no
C1 H11A 2.536(5) . no
C3 H12A 2.399(5) . no
C4 H3B 2.71(4) 2_555 no
C11 H23C 3.043(6) 4_555 no
C11 H11C 2.965(6) 3_466 no
C12 H3A 2.461(7) . no
C12 H24A 2.693(4) 1_565 no
C13 H23A 2.505(5) . no
C15 H24A 2.330(5) . no
C16 H6A 2.73(4) 2_446 no
C18 H12B 2.915(5) 3_466 no
C19 H12B 2.886(6) 3_466 no
C24 H12A 2.763(4) 1_545 no
C24 H15A 2.444(6) . no
H3A C12 2.461(7) . no
H3A H12A 1.810(10) . no
H3B C4 2.71(4) 2_545 no
H3B O2 1.76(4) 2_545 no
H3B H7A 2.26(4) . no
H5A O2 2.519(18) . no
H6A C16 2.73(4) 2_456 no
H6A O5 1.75(4) 2_456 no
H6A H19A 2.27(3) . no
H7A O2 2.589(15) 2_545 no
H7A H3B 2.26(4) . no
H8A O1 2.556(17) . no
H8A H23A 2.481(19) . no
H8A O4 2.393(16) . no
H11A C1 2.536(5) . no
H11A O1 2.105(5) . no
H11A H20A 2.503(19) . no
H11B H12C 2.511(5) . no
H11B H17A 2.472(16) 2_456 no
H11B H23C 2.597(6) 4_555 no
H11C C11 2.965(6) 3_466 no
H11C H11C 2.459(6) 3_466 no
H11C H12B 2.510(5) . no
H12A H3A 1.810(10) . no
H12A C3 2.399(5) . no
H12A C24 2.763(4) 1_565 no
H12A H24A 2.159(4) 1_565 no
H12B C18 2.915(5) 3_466 no
H12B C19 2.886(6) 3_466 no
H12B H11C 2.510(5) . no
H12B H24A 2.550(5) 1_565 no
H12C H11B 2.511(5) . no
H12C O6 2.724(5) 2_456 no
H12C H24B 2.418(6) 4_555 no
H15A C24 2.444(6) . no
H15A H24A 1.698(11) . no
H17A O5 2.523(18) . no
H17A H11B 2.472(16) 2_446 no
H19A H6A 2.27(3) . no
H19A O5 2.565(15) 2_456 no
H20A O1 2.498(17) . no
H20A O4 2.462(17) . no
H20A H11A 2.503(19) . no
H23A O4 1.850(5) . no
H23A C13 2.505(5) . no
H23A H8A 2.481(19) . no
H23B H24C 2.528(5) . no
H23B H23B 2.501(6) 3_556 no
H23C H24B 2.529(5) . no
H23C O1 2.810(5) 4_554 no
H23C C11 3.043(6) 4_554 no
H23C H11B 2.597(6) 4_554 no
H24A C12 2.693(4) 1_545 no
H24A C15 2.330(5) . no
H24A H12A 2.159(4) 1_545 no
H24A H12B 2.550(5) 1_545 no
H24A H15A 1.698(11) . no
H24B H23C 2.529(5) . no
H24B H12C 2.418(6) 4_554 no
H24C H23B 2.528(5) . no

loop_
_geom_hbond_atom_site_label_D
_geom_hbond_atom_site_label_H
_geom_hbond_atom_site_label_A
_geom_hbond_site_symmetry_A
_geom_hbond_distance_DH
_geom_hbond_distance_HA
_geom_hbond_distance_DA
_geom_hbond_angle_DHA
_geom_hbond_publ_flag
O3 H3B O2 2_545 0.95(4) 1.76(4) 2.706(3) 179(4) yes
O6 H6A O5 2_456 0.94(4) 1.75(4) 2.693(4) 175(3) yes
C7 H7A O2 2_545 0.98(3) 2.589(15) 3.293(4) 128.8(9) no
C8 H8A O4 . 0.936(17) 2.393(16) 3.285(4) 159.3(13) no
C11 H11A O1 . 0.960(6) 2.105(5) 2.781(5) 126.0(4) no
C19 H19A O5 2_456 0.99(3) 2.565(15) 3.276(4) 128.8(9) no
C20 H20A O1 . 0.997(17) 2.498(17) 3.460(4) 162.0(10) no
C23 H23A O4 . 0.960(6) 1.850(5) 2.619(5) 135.1(5) no

loop_
_geom_torsion_atom_site_label_1
_geom_torsion_atom_site_label_2
_geom_torsion_atom_site_label_3
_geom_torsion_atom_site_label_4
_geom_torsion
_geom_torsion_publ_flag
C11 N1 C2 C1 -33.4(5) no
C12 N1 C2 C3 -5.7(5) no
C11 N1 C2 C3 153.3(3) no
C12 N1 C2 C1 167.6(3) no
C23 N2 C14 C13 6.8(5) no
C24 N2 C14 C15 -1.8(5) no
C23 N2 C14 C15 -174.4(3) no
C24 N2 C14 C13 179.3(3) no
C9 C1 C2 C3 -15.0(4) no
O1 C1 C2 C3 160.4(3) no
C9 C1 C2 N1 171.4(3) no
C2 C1 C9 C8 -170.5(3) no
O1 C1 C9 C8 14.3(5) no
O1 C1 C9 C10 -163.4(3) no
C2 C1 C9 C10 11.8(4) no
O1 C1 C2 N1 -13.3(4) no
C1 C2 C3 C4 9.1(5) no
N1 C2 C3 C4 -177.6(3) no
C2 C3 C4 O2 177.5(3) no
C2 C3 C4 C10 0.4(5) no
O2 C4 C10 C9 178.9(3) no
C3 C4 C10 C9 -3.9(4) no
C3 C4 C10 C5 176.9(3) no
O2 C4 C10 C5 -0.3(5) no
C10 C5 C6 O3 179.6(3) no
C6 C5 C10 C4 -179.7(3) no
C6 C5 C10 C9 1.1(5) no
C10 C5 C6 C7 -0.1(5) no
C5 C6 C7 C8 -1.0(5) no
O3 C6 C7 C8 179.4(3) no
C6 C7 C8 C9 1.0(5) no
C7 C8 C9 C1 -177.7(3) no
C7 C8 C9 C10 0.1(5) no
C1 C9 C10 C5 176.6(3) no
C8 C9 C10 C4 179.6(3) no
C1 C9 C10 C4 -2.6(4) no
C8 C9 C10 C5 -1.1(5) no
O4 C13 C21 C20 -3.5(5) no
C21 C13 C14 C15 2.4(4) no
O4 C13 C14 N2 3.1(5) no
O4 C13 C14 C15 -175.8(3) no
C21 C13 C14 N2 -178.7(3) no
C14 C13 C21 C20 178.3(3) no
C14 C13 C21 C22 -3.4(4) no
O4 C13 C21 C22 174.7(3) no
C13 C14 C15 C16 -0.3(5) no
N2 C14 C15 C16 -179.1(3) no
C14 C15 C16 O5 179.2(3) no
C14 C15 C16 C22 -1.0(5) no
O5 C16 C22 C21 179.8(3) no
O5 C16 C22 C17 -0.9(4) no
C15 C16 C22 C17 179.3(3) no
C15 C16 C22 C21 0.0(4) no
C22 C17 C18 O6 177.8(3) no
C18 C17 C22 C21 0.1(5) no
C22 C17 C18 C19 -1.4(5) no
C18 C17 C22 C16 -179.2(3) no
O6 C18 C19 C20 -177.8(3) no
C17 C18 C19 C20 1.4(5) no
C18 C19 C20 C21 -0.1(5) no
C19 C20 C21 C13 177.0(3) no
C19 C20 C21 C22 -1.2(5) no
C20 C21 C22 C17 1.2(5) no
C13 C21 C22 C16 2.2(4) no
C13 C21 C22 C17 -177.0(3) no
C20 C21 C22 C16 -179.5(3) no

loop_
_cod_related_entry_id
_cod_related_entry_database
_cod_related_entry_code
1 ChemSpider 21105694
